data_7216736
loop_
_publ_author_name
'Fan, Juan'
'Yang, Qin-Yi'
'He, Guojin'
'Xie, Xiaoguang'
'Zhu, Hong-You'
'Jin, Yi'
'Lin, Jun'

_publ_section_title
;
 Efficient and regioselective synthesis of bicyclic pyrrolidones or
 bicyclic pyridones by cyclocondensation of heterocyclic ketene aminals
 with nitro-phenylpropiolate
;
_journal_name_full 'RSC Advances'
_journal_paper_doi 10.1039/c4ra01966k
_journal_year 2014
_chemical_formula_sum 'C21 H15 F N3 O4'
_chemical_formula_weight 392.36
_chemical_name_systematic
;
 ?
;
_space_group_IT_number 2
_symmetry_cell_setting triclinic
_symmetry_space_group_name_Hall '-P 1'
_symmetry_space_group_name_H-M 'P -1'
_atom_sites_solution_hydrogens geom
_atom_sites_solution_primary direct
_atom_sites_solution_secondary difmap
_audit_creation_method SHELXL-97
_cell_angle_alpha 67.925(2)
_cell_angle_beta 81.427(2)
_cell_angle_gamma 86.609(2)
_cell_formula_units_Z 2
_cell_length_a 7.9126(11)
_cell_length_b 9.8932(13)
_cell_length_c 12.7628(17)
_cell_measurement_reflns_used 1352
_cell_measurement_temperature 298(2)
_cell_measurement_theta_max 21.27
_cell_measurement_theta_min 2.26
_cell_volume 915.5(2)
_computing_cell_refinement 'Bruker apex II'
_computing_data_collection 'Bruker apex II'
_computing_data_reduction 'Bruker SAINT'
_computing_molecular_graphics 'Bruker SHELXTL'
_computing_publication_material 'Bruker SHELXTL'
_computing_structure_refinement 'SHELXL-97 (Sheldrick, 1997)'
_computing_structure_solution 'SHELXS-97 (Sheldrick, 1990)'
_diffrn_ambient_temperature 298(2)
_diffrn_measured_fraction_theta_full 0.996
_diffrn_measured_fraction_theta_max 0.996
_diffrn_measurement_device_type 'CCD area detector'
_diffrn_measurement_method 'phi and omega scans'
_diffrn_radiation_monochromator graphite
_diffrn_radiation_source 'fine-focus sealed tube'
_diffrn_radiation_type MoK\a
_diffrn_radiation_wavelength 0.71073
_diffrn_reflns_av_R_equivalents 0.0272
_diffrn_reflns_av_sigmaI/netI 0.0428
_diffrn_reflns_limit_h_max 9
_diffrn_reflns_limit_h_min -9
_diffrn_reflns_limit_k_max 11
_diffrn_reflns_limit_k_min -11
_diffrn_reflns_limit_l_max 15
_diffrn_reflns_limit_l_min -15
_diffrn_reflns_number 7312
_diffrn_reflns_theta_full 25.00
_diffrn_reflns_theta_max 25.00
_diffrn_reflns_theta_min 1.74
_exptl_absorpt_coefficient_mu 0.107
_exptl_absorpt_correction_T_max 0.9872
_exptl_absorpt_correction_T_min 0.9778
_exptl_absorpt_correction_type multi-scan
_exptl_absorpt_process_details sadabs
_exptl_crystal_colour yellow
_exptl_crystal_density_diffrn 1.423
_exptl_crystal_density_method 'not measured'
_exptl_crystal_description block
_exptl_crystal_F_000 406
_exptl_crystal_size_max 0.21
_exptl_crystal_size_mid 0.17
_exptl_crystal_size_min 0.12
_refine_diff_density_max 0.544
_refine_diff_density_min -0.356
_refine_diff_density_rms 0.045
_refine_ls_extinction_coef 0.014(4)
_refine_ls_extinction_expression Fc^*^=kFc[1+0.001xFc^2^\l^3^/sin(2\q)]^-1/4^
_refine_ls_extinction_method SHELXL
_refine_ls_goodness_of_fit_ref 1.043
_refine_ls_hydrogen_treatment mixed
_refine_ls_matrix_type full
_refine_ls_number_parameters 263
_refine_ls_number_reflns 3221
_refine_ls_number_restraints 0
_refine_ls_restrained_S_all 1.043
_refine_ls_R_factor_all 0.0985
_refine_ls_R_factor_gt 0.0619
_refine_ls_shift/su_max 0.000
_refine_ls_shift/su_mean 0.000
_refine_ls_structure_factor_coef Fsqd
_refine_ls_weighting_details 'calc w=1/[\s^2^(Fo^2^)+(0.0873P)^2^+0.2947P] where P=(Fo^2^+2Fc^2^)/3'
_refine_ls_weighting_scheme calc
_refine_ls_wR_factor_gt 0.1628
_refine_ls_wR_factor_ref 0.1835
_reflns_number_gt 2023
_reflns_number_total 3221
_reflns_threshold_expression >2sigma(I)
_cod_data_source_file c4ra01966k2.cif
_cod_data_source_block 120528b
_cod_depositor_comments
;
The following automatic conversions were performed:

'_symmetry_cell_setting' value 'Triclinic' changed to 'triclinic'
according to
/usr/data/users/saulius/crontab/automatic-downloads/rss-feeds/RSC/lib/dictionaries/cif_core.dic
dictionary named 'cif_core.dic' version 2.4.2 from 2011-04-26.

Automatic conversion script
Id: cif_fix_values 2281 2013-09-26 08:29:07Z andrius 
;
_cod_original_sg_symbol_H-M P-1
_cod_database_code 7216736

loop_
_symmetry_equiv_pos_as_xyz
'x, y, z'
'-x, -y, -z'

loop_
_atom_site_label
_atom_site_type_symbol
_atom_site_fract_x
_atom_site_fract_y
_atom_site_fract_z
_atom_site_U_iso_or_equiv
_atom_site_adp_type
_atom_site_occupancy
_atom_site_symmetry_multiplicity
_atom_site_calc_flag
_atom_site_refinement_flags
F1 F 0.5218(4) 1.1897(3) 0.0842(2) 0.1325(11) Uani 1 1 d .
N1 N 0.1252(3) 0.5527(2) 0.75379(18) 0.0452(6) Uani 1 1 d .
N2 N 0.4202(3) 0.5335(3) 0.7352(2) 0.0547(7) Uani 1 1 d .
H4 H 0.5153 0.5431 0.6906 0.066 Uiso 1 1 calc R
N3 N -0.0592(4) 1.0963(3) 0.1853(3) 0.0717(9) Uani 1 1 d .
O1 O -0.1642(3) 0.5854(3) 0.78078(18) 0.0676(7) Uani 1 1 d .
O2 O 0.5914(2) 0.6525(3) 0.53297(18) 0.0690(7) Uani 1 1 d .
O3 O -0.1402(4) 1.1494(3) 0.2507(3) 0.0965(10) Uani 1 1 d .
O4 O -0.0512(4) 1.1538(3) 0.0819(2) 0.1078(11) Uani 1 1 d .
C1 C 0.1174(4) 0.4684(4) 0.8767(3) 0.0696(10) Uani 1 1 d .
H1A H 0.0220 0.5035 0.9169 0.084 Uiso 1 1 calc R
H1B H 0.0958 0.3670 0.8913 0.084 Uiso 1 1 calc R
C2 C 0.2690(5) 0.4767(7) 0.9215(3) 0.135(3) Uani 1 1 d .
H2 H 0.2643 0.4901 0.9902 0.162 Uiso 1 1 calc R
C3 C 0.4280(4) 0.4638(4) 0.8572(2) 0.0656(10) Uani 1 1 d .
H3A H 0.4566 0.3614 0.8759 0.079 Uiso 1 1 calc R
H3B H 0.5172 0.5089 0.8774 0.079 Uiso 1 1 calc R
C4 C 0.2802(3) 0.5839(3) 0.6856(2) 0.0412(7) Uani 1 1 d .
C5 C 0.2902(3) 0.6684(3) 0.5672(2) 0.0401(6) Uani 1 1 d .
C6 C 0.1303(3) 0.7078(3) 0.5227(2) 0.0419(7) Uani 1 1 d .
C7 C -0.0207(4) 0.6803(3) 0.5930(2) 0.0500(7) Uani 1 1 d .
H7 H -0.1214 0.7103 0.5613 0.060 Uiso 1 1 calc R
C8 C -0.0305(4) 0.6078(3) 0.7128(3) 0.0494(7) Uani 1 1 d .
C9 C 0.4565(3) 0.7144(3) 0.5005(2) 0.0454(7) Uani 1 1 d .
C10 C 0.4742(3) 0.8446(3) 0.3908(2) 0.0456(7) Uani 1 1 d .
C11 C 0.4011(4) 0.9783(3) 0.3827(3) 0.0588(8) Uani 1 1 d .
H11 H 0.3393 0.9891 0.4470 0.071 Uiso 1 1 calc R
C12 C 0.4192(5) 1.0961(4) 0.2796(4) 0.0778(11) Uani 1 1 d .
H12 H 0.3717 1.1865 0.2738 0.093 Uiso 1 1 calc R
C13 C 0.5085(5) 1.0752(5) 0.1874(3) 0.0820(12) Uani 1 1 d .
C14 C 0.5854(5) 0.9469(5) 0.1916(3) 0.0766(11) Uani 1 1 d .
H14 H 0.6460 0.9369 0.1266 0.092 Uiso 1 1 calc R
C15 C 0.5704(4) 0.8319(4) 0.2958(3) 0.0589(8) Uani 1 1 d .
H15 H 0.6263 0.7444 0.3019 0.071 Uiso 1 1 calc R
C16 C 0.1178(3) 0.7697(3) 0.3976(2) 0.0422(7) Uani 1 1 d .
C17 C 0.0340(4) 0.8998(3) 0.3497(2) 0.0469(7) Uani 1 1 d .
H17 H -0.0146 0.9508 0.3949 0.056 Uiso 1 1 calc R
C18 C 0.0226(4) 0.9537(3) 0.2348(3) 0.0515(8) Uani 1 1 d .
C19 C 0.0892(4) 0.8819(4) 0.1646(3) 0.0633(9) Uani 1 1 d .
H19 H 0.0825 0.9220 0.0867 0.076 Uiso 1 1 calc R
C20 C 0.1663(4) 0.7488(4) 0.2127(3) 0.0655(9) Uani 1 1 d .
H20 H 0.2081 0.6957 0.1677 0.079 Uiso 1 1 calc R
C21 C 0.1822(4) 0.6933(3) 0.3285(3) 0.0542(8) Uani 1 1 d .
H21 H 0.2365 0.6041 0.3599 0.065 Uiso 1 1 calc R

loop_
_atom_site_aniso_label
_atom_site_aniso_U_11
_atom_site_aniso_U_22
_atom_site_aniso_U_33
_atom_site_aniso_U_23
_atom_site_aniso_U_13
_atom_site_aniso_U_12
F1 0.134(2) 0.107(2) 0.0921(18) 0.0437(15) -0.0235(16) -0.0260(17)
N1 0.0385(13) 0.0514(14) 0.0367(13) -0.0071(11) -0.0028(10) -0.0010(11)
N2 0.0397(14) 0.0699(17) 0.0410(14) -0.0052(12) -0.0096(11) 0.0083(12)
N3 0.093(2) 0.0510(18) 0.070(2) -0.0114(16) -0.0385(18) 0.0043(16)
O1 0.0408(12) 0.0849(16) 0.0563(14) -0.0074(12) 0.0058(10) 0.0015(11)
O2 0.0347(12) 0.0957(18) 0.0538(13) -0.0029(12) -0.0069(10) 0.0086(11)
O3 0.141(3) 0.0603(16) 0.104(2) -0.0357(16) -0.065(2) 0.0337(17)
O4 0.157(3) 0.0784(19) 0.0651(19) 0.0082(15) -0.0420(18) 0.0038(18)
C1 0.059(2) 0.087(3) 0.0406(18) 0.0012(17) -0.0048(15) -0.0060(18)
C2 0.056(2) 0.271(7) 0.043(2) -0.023(3) -0.0105(18) 0.023(3)
C3 0.056(2) 0.080(2) 0.0431(18) -0.0003(17) -0.0137(15) 0.0024(17)
C4 0.0355(15) 0.0411(15) 0.0424(16) -0.0101(13) -0.0070(12) 0.0026(12)
C5 0.0358(15) 0.0428(15) 0.0376(15) -0.0102(12) -0.0070(12) 0.0031(12)
C6 0.0372(15) 0.0426(15) 0.0432(16) -0.0120(13) -0.0095(12) 0.0038(12)
C7 0.0358(15) 0.0583(18) 0.0491(18) -0.0110(15) -0.0111(13) 0.0040(13)
C8 0.0396(17) 0.0517(18) 0.0494(18) -0.0109(14) -0.0050(13) 0.0010(13)
C9 0.0344(15) 0.0561(18) 0.0423(16) -0.0140(14) -0.0068(12) 0.0014(13)
C10 0.0361(15) 0.0519(18) 0.0453(17) -0.0126(14) -0.0066(12) -0.0074(13)
C11 0.0459(18) 0.058(2) 0.068(2) -0.0172(17) -0.0090(15) -0.0026(15)
C12 0.061(2) 0.049(2) 0.102(3) 0.000(2) -0.018(2) -0.0052(17)
C13 0.078(3) 0.074(3) 0.066(3) 0.014(2) -0.021(2) -0.023(2)
C14 0.083(3) 0.084(3) 0.047(2) -0.008(2) 0.0036(18) -0.025(2)
C15 0.060(2) 0.059(2) 0.0502(19) -0.0149(16) 0.0026(15) -0.0084(16)
C16 0.0345(15) 0.0474(16) 0.0443(16) -0.0147(13) -0.0098(12) -0.0022(12)
C17 0.0479(17) 0.0482(17) 0.0453(17) -0.0157(14) -0.0145(13) 0.0034(13)
C18 0.0568(19) 0.0445(17) 0.0505(18) -0.0100(14) -0.0181(14) -0.0039(14)
C19 0.066(2) 0.077(2) 0.0447(18) -0.0152(17) -0.0173(16) -0.0013(18)
C20 0.064(2) 0.087(3) 0.058(2) -0.0397(19) -0.0169(17) 0.0114(19)
C21 0.0470(18) 0.0601(19) 0.061(2) -0.0269(17) -0.0175(14) 0.0091(15)

loop_
_atom_type_symbol
_atom_type_description
_atom_type_scat_dispersion_real
_atom_type_scat_dispersion_imag
_atom_type_scat_source
C C 0.0033 0.0016 'International Tables Vol C Tables 4.2.6.8 and 6.1.1.4'
H H 0.0000 0.0000 'International Tables Vol C Tables 4.2.6.8 and 6.1.1.4'
N N 0.0061 0.0033 'International Tables Vol C Tables 4.2.6.8 and 6.1.1.4'
O O 0.0106 0.0060 'International Tables Vol C Tables 4.2.6.8 and 6.1.1.4'
F F 0.0171 0.0103 'International Tables Vol C Tables 4.2.6.8 and 6.1.1.4'

loop_
_geom_angle_atom_site_label_1
_geom_angle_atom_site_label_2
_geom_angle_atom_site_label_3
_geom_angle
C4 N1 C8 122.7(2)
C4 N1 C1 120.1(2)
C8 N1 C1 117.0(2)
C4 N2 C3 126.5(2)
C4 N2 H4 116.7
C3 N2 H4 116.7
O4 N3 O3 122.8(3)
O4 N3 C18 119.0(3)
O3 N3 C18 118.2(3)
C2 C1 N1 113.7(3)
C2 C1 H1A 108.8
N1 C1 H1A 108.8
C2 C1 H1B 108.8
N1 C1 H1B 108.8
H1A C1 H1B 107.7
C1 C2 C3 117.5(4)
C1 C2 H2 121.2
C3 C2 H2 121.2
C2 C3 N2 110.9(3)
C2 C3 H3A 109.4
N2 C3 H3A 109.4
C2 C3 H3B 109.4
N2 C3 H3B 109.4
H3A C3 H3B 108.0
N2 C4 N1 117.5(2)
N2 C4 C5 121.6(2)
N1 C4 C5 120.8(2)
C4 C5 C6 116.3(2)
C4 C5 C9 119.2(2)
C6 C5 C9 124.5(2)
C7 C6 C5 121.2(3)
C7 C6 C16 115.7(2)
C5 C6 C16 122.9(2)
C6 C7 C8 122.4(3)
C6 C7 H7 118.8
C8 C7 H7 118.8
O1 C8 N1 119.4(3)
O1 C8 C7 124.9(3)
N1 C8 C7 115.7(2)
O2 C9 C5 122.3(3)
O2 C9 C10 116.6(2)
C5 C9 C10 121.0(2)
C15 C10 C11 118.9(3)
C15 C10 C9 118.9(3)
C11 C10 C9 122.2(3)
C10 C11 C12 120.6(3)
C10 C11 H11 119.7
C12 C11 H11 119.7
C13 C12 C11 117.8(4)
C13 C12 H12 121.1
C11 C12 H12 121.1
C12 C13 C14 123.6(3)
C12 C13 F1 118.2(4)
C14 C13 F1 118.1(4)
C13 C14 C15 117.7(4)
C13 C14 H14 121.2
C15 C14 H14 121.2
C10 C15 C14 121.1(3)
C10 C15 H15 119.4
C14 C15 H15 119.4
C17 C16 C21 118.6(3)
C17 C16 C6 120.6(2)
C21 C16 C6 120.7(3)
C18 C17 C16 119.6(3)
C18 C17 H17 120.2
C16 C17 H17 120.2
C19 C18 C17 122.7(3)
C19 C18 N3 119.0(3)
C17 C18 N3 118.3(3)
C18 C19 C20 118.0(3)
C18 C19 H19 121.0
C20 C19 H19 121.0
C19 C20 C21 120.3(3)
C19 C20 H20 119.9
C21 C20 H20 119.9
C16 C21 C20 120.7(3)
C16 C21 H21 119.6
C20 C21 H21 119.6

loop_
_geom_bond_atom_site_label_1
_geom_bond_atom_site_label_2
_geom_bond_distance
F1 C13 1.370(4)
N1 C4 1.371(3)
N1 C8 1.410(3)
N1 C1 1.468(3)
N2 C4 1.335(3)
N2 C3 1.457(3)
N2 H4 0.8600
N3 O4 1.219(4)
N3 O3 1.230(4)
N3 C18 1.467(4)
O1 C8 1.237(3)
O2 C9 1.246(3)
C1 C2 1.422(5)
C1 H1A 0.9700
C1 H1B 0.9700
C2 C3 1.423(5)
C2 H2 0.9300
C3 H3A 0.9700
C3 H3B 0.9700
C4 C5 1.419(4)
C5 C6 1.437(4)
C5 C9 1.452(4)
C6 C7 1.357(4)
C6 C16 1.496(4)
C7 C8 1.416(4)
C7 H7 0.9300
C9 C10 1.499(4)
C10 C15 1.376(4)
C10 C11 1.385(4)
C11 C12 1.386(5)
C11 H11 0.9300
C12 C13 1.358(6)
C12 H12 0.9300
C13 C14 1.362(6)
C14 C15 1.381(4)
C14 H14 0.9300
C15 H15 0.9300
C16 C17 1.377(4)
C16 C21 1.389(4)
C17 C18 1.374(4)
C17 H17 0.9300
C18 C19 1.370(4)
C19 C20 1.375(5)
C19 H19 0.9300
C20 C21 1.392(4)
C20 H20 0.9300
C21 H21 0.9300

loop_
_geom_hbond_atom_site_label_D
_geom_hbond_atom_site_label_H
_geom_hbond_atom_site_label_A
_geom_hbond_distance_DH
_geom_hbond_distance_HA
_geom_hbond_distance_DA
_geom_hbond_angle_DHA
N2 H4 O2 0.86 1.91 2.597(3) 135.5

loop_
_geom_torsion_atom_site_label_1
_geom_torsion_atom_site_label_2
_geom_torsion_atom_site_label_3
_geom_torsion_atom_site_label_4
_geom_torsion
C4 N1 C1 C2 24.3(5)
C8 N1 C1 C2 -151.0(4)
N1 C1 C2 C3 -43.9(7)
C1 C2 C3 N2 36.2(6)
C4 N2 C3 C2 -9.8(6)
C3 N2 C4 N1 -8.3(4)
C3 N2 C4 C5 170.8(3)
C8 N1 C4 N2 175.8(2)
C1 N1 C4 N2 0.7(4)
C8 N1 C4 C5 -3.3(4)
C1 N1 C4 C5 -178.4(3)
N2 C4 C5 C6 175.9(3)
N1 C4 C5 C6 -4.9(4)
N2 C4 C5 C9 -6.7(4)
N1 C4 C5 C9 172.4(2)
C4 C5 C6 C7 7.6(4)
C9 C5 C6 C7 -169.6(3)
C4 C5 C6 C16 -167.3(2)
C9 C5 C6 C16 15.5(4)
C5 C6 C7 C8 -2.1(5)
C16 C6 C7 C8 173.2(3)
C4 N1 C8 O1 -174.0(3)
C1 N1 C8 O1 1.2(4)
C4 N1 C8 C7 8.8(4)
C1 N1 C8 C7 -176.0(3)
C6 C7 C8 O1 176.9(3)
C6 C7 C8 N1 -6.1(4)
C4 C5 C9 O2 20.2(4)
C6 C5 C9 O2 -162.7(3)
C4 C5 C9 C10 -156.9(3)
C6 C5 C9 C10 20.2(4)
O2 C9 C10 C15 51.4(4)
C5 C9 C10 C15 -131.2(3)
O2 C9 C10 C11 -126.6(3)
C5 C9 C10 C11 50.8(4)
C15 C10 C11 C12 2.4(5)
C9 C10 C11 C12 -179.6(3)
C10 C11 C12 C13 0.8(5)
C11 C12 C13 C14 -2.2(6)
C11 C12 C13 F1 177.7(3)
C12 C13 C14 C15 0.3(6)
F1 C13 C14 C15 -179.6(3)
C11 C10 C15 C14 -4.4(5)
C9 C10 C15 C14 177.5(3)
C13 C14 C15 C10 3.1(5)
C7 C6 C16 C17 59.1(4)
C5 C6 C16 C17 -125.7(3)
C7 C6 C16 C21 -117.4(3)
C5 C6 C16 C21 57.8(4)
C21 C16 C17 C18 -2.8(4)
C6 C16 C17 C18 -179.4(3)
C16 C17 C18 C19 1.2(5)
C16 C17 C18 N3 -176.7(3)
O4 N3 C18 C19 -7.2(5)
O3 N3 C18 C19 169.4(3)
O4 N3 C18 C17 170.8(3)
O3 N3 C18 C17 -12.6(5)
C17 C18 C19 C20 1.7(5)
N3 C18 C19 C20 179.6(3)
C18 C19 C20 C21 -2.9(5)
C17 C16 C21 C20 1.6(4)
C6 C16 C21 C20 178.2(3)
C19 C20 C21 C16 1.2(5)
